data_9016083
loop_
_publ_author_name
'Grice, J. D.'
'Ercit, T. S.'

_publ_section_title
;
 Ordering of Fe and Mg in the tourmaline crystal structure: The correct formula
 Sample: Dravite 43167
;
_journal_name_full 'Neues Jahrbuch fur Mineralogie, Abhandlungen'
_journal_page_first 245
_journal_page_last 266
_journal_volume 165
_journal_year 1993
_chemical_compound_source 'Moctezuma, Sonora, Mexico'
_chemical_formula_sum 'Al5.47 B3.17 Ca0.18 Fe1.67 H3.6 Mg1.86 Na0.77 O31 Si5.78 Ti0.05'
_chemical_name_mineral Dravite
_space_group_IT_number 160
_symmetry_space_group_name_Hall 'R 3 -2"'
_symmetry_space_group_name_H-M 'R 3 m :H'
_cell_angle_alpha 90
_cell_angle_beta 90
_cell_angle_gamma 120
_cell_length_a 15.960
_cell_length_b 15.960
_cell_length_c 7.238
_cell_volume 1596.669
_database_code_amcsd 0018789
_exptl_crystal_density_diffrn 3.150
_cod_original_sg_symbol_H-M 'R 3 m'
_cod_original_formula_sum 'Na.77 Ca.18 Mg1.86 Al5.47 Fe1.67 Si5.78 B3.17 Ti.05 O31 H3.6'
_cod_database_code 9016083

loop_
_space_group_symop_operation_xyz
x,y,z
2/3+x,1/3+y,1/3+z
1/3+x,2/3+y,2/3+z
x,x-y,z
2/3+x,1/3+x-y,1/3+z
1/3+x,2/3+x-y,2/3+z
-y,-x,z
2/3-y,1/3-x,1/3+z
1/3-y,2/3-x,2/3+z
-x+y,y,z
2/3-x+y,1/3+y,1/3+z
1/3-x+y,2/3+y,2/3+z
-y,x-y,z
2/3-y,1/3+x-y,1/3+z
1/3-y,2/3+x-y,2/3+z
-x+y,-x,z
2/3-x+y,1/3-x,1/3+z
1/3-x+y,2/3-x,2/3+z

loop_
_atom_site_label
_atom_site_fract_x
_atom_site_fract_y
_atom_site_fract_z
_atom_site_occupancy
_atom_site_U_iso_or_equiv
_atom_site_type_symbol
_atom_site_attached_hydrogens
NaX 0.00000 0.00000 0.23660 0.77000 0.02410 Na 0
CaX 0.00000 0.00000 0.23660 0.18000 0.02410 Ca 0
MgY 0.12392 0.06196 0.63460 0.46670 0.00710 Mg 0
AlY 0.12392 0.06196 0.63460 0.14000 0.00710 Al 0
Fe2Y 0.12392 0.06196 0.63460 0.07000 0.00710 Fe 0
Fe3Y 0.12392 0.06196 0.63460 0.32330 0.00710 Fe 0
AlZ 0.29810 0.26164 0.61220 0.84170 0.00620 Al 0
FeZ 0.29810 0.26164 0.61220 0.08170 0.00620 Fe 0
MgZ 0.29810 0.26164 0.61220 0.07670 0.00620 Mg 0
SiT 0.19154 0.18981 0.00000 0.96330 0.00600 Si 0
BT 0.19154 0.18981 0.00000 0.02830 0.00600 B 0
TiT 0.19154 0.18981 0.00000 0.00830 0.00600 Ti 0
B 0.10990 0.21980 0.45490 1.00000 0.00900 B 0
O-H1 0.00000 0.00000 0.77300 0.60000 0.01780 O 1
O1 0.00000 0.00000 0.77300 0.40000 0.01780 O 0
O2 0.06130 0.12260 0.48610 1.00000 0.01280 O 0
O3 0.26360 0.13180 0.51260 1.00000 0.01370 O 0
O4 0.09300 0.18600 0.06960 1.00000 0.01210 O 0
O5 0.18400 0.09200 0.09040 1.00000 0.01100 O 0
O6 0.19570 0.18580 0.77830 1.00000 0.01000 O 0
O7 0.28460 0.28460 0.07910 1.00000 0.01030 O 0
O8 0.20920 0.26950 0.44160 1.00000 0.01170 O 0
H3 0.25400 0.12700 0.40100 1.00000 0.01500 H 0

loop_
_cod_changelog_entry_id
_cod_changelog_entry_author
_cod_changelog_entry_date
_cod_changelog_entry_text
1
;cod-tools version 3.8.0
Id: cif_guess_AMCSD_atom_types 9581 2023-05-17 12:35:41Z saulius
;
2023-05-23T09:22:01+03:00
;Derived atom types and hydrogen counts
from atom names that follow the AMCSD naming convention
(Wat == water, O-H == hydroxyl).
;

loop_
_cod_related_entry_id
_cod_related_entry_database
_cod_related_entry_code
1 AMCSD 0018789

_cell_formula_units_Z 3
